data_4337153
loop_
_publ_author_name
'Saha, Sumit'
'Captain, Burjor'

_publ_section_title
;
 Synthesis and structural characterization of ruthenium carbonyl cluster
 complexes containing platinum with a bulky N-heterocyclic carbene ligand.
;
_journal_issue 2
_journal_name_full 'Inorganic chemistry'
_journal_page_first 1210
_journal_page_last 1216
_journal_paper_doi 10.1021/ic402832b
_journal_volume 53
_journal_year 2014
_chemical_formula_sum 'C53 H48 N4 O11 Pt Ru3'
_chemical_formula_weight 1415.25
_chemical_name_systematic
; 
 ? 
;
_space_group_IT_number 14
_symmetry_cell_setting monoclinic
_symmetry_space_group_name_Hall '-P 2ybc'
_symmetry_space_group_name_H-M 'P 1 21/c 1'
_atom_sites_solution_hydrogens geom
_atom_sites_solution_primary direct
_atom_sites_solution_secondary difmap
_audit_creation_method SHELXL-97
_cell_angle_alpha 90.00
_cell_angle_beta 90.1620(10)
_cell_angle_gamma 90.00
_cell_formula_units_Z 8
_cell_length_a 18.0809(10)
_cell_length_b 41.675(2)
_cell_length_c 16.9102(10)
_cell_measurement_reflns_used 9877
_cell_measurement_temperature 296(2)
_cell_measurement_theta_max 23.33
_cell_measurement_theta_min 2.25
_cell_volume 12742.1(12)
_computing_cell_refinement 'SAINT+  V7.46A (Bruker, 2007)'
_computing_data_collection 'APEX2 v2.2-0 (Bruker, 2007)'
_computing_data_reduction 'SAINT+  V7.46A (Bruker, 2007)'
_computing_molecular_graphics 'XSHELL v4.02 (Bruker, 2000)'
_computing_publication_material 'XCIF v6.12 (Bruker, 2001)'
_computing_structure_refinement 'SHELXL-97 (Sheldrick, 2008)'
_computing_structure_solution 'SHELXS-97 (Sheldrick, 2008)'
_diffrn_ambient_temperature 296(2)
_diffrn_measured_fraction_theta_full 0.999
_diffrn_measured_fraction_theta_max 0.999
_diffrn_measurement_device_type 'Bruker SMART APEX2 CCD diffractometer'
_diffrn_measurement_method 'omega scans'
_diffrn_radiation_monochromator graphite
_diffrn_radiation_source 'fine-focus sealed tube'
_diffrn_radiation_type MoK\a
_diffrn_radiation_wavelength 0.71073
_diffrn_reflns_av_R_equivalents 0.1252
_diffrn_reflns_av_sigmaI/netI 0.1091
_diffrn_reflns_limit_h_max 21
_diffrn_reflns_limit_h_min -21
_diffrn_reflns_limit_k_max 49
_diffrn_reflns_limit_k_min -49
_diffrn_reflns_limit_l_max 20
_diffrn_reflns_limit_l_min -20
_diffrn_reflns_number 100198
_diffrn_reflns_theta_full 25.00
_diffrn_reflns_theta_max 25.00
_diffrn_reflns_theta_min 1.20
_exptl_absorpt_coefficient_mu 2.938
_exptl_absorpt_correction_T_max 0.6199
_exptl_absorpt_correction_T_min 0.4727
_exptl_absorpt_correction_type multi-scan
_exptl_absorpt_process_details '(SADABS 2007/4 Bruker)'
_exptl_crystal_colour Red
_exptl_crystal_density_diffrn 1.475
_exptl_crystal_density_method 'not measured'
_exptl_crystal_description Plate
_exptl_crystal_F_000 5536
_exptl_crystal_size_max 0.30
_exptl_crystal_size_mid 0.20
_exptl_crystal_size_min 0.18
_refine_diff_density_max 2.009
_refine_diff_density_min -2.674
_refine_diff_density_rms 0.180
_refine_ls_extinction_method none
_refine_ls_goodness_of_fit_ref 1.113
_refine_ls_hydrogen_treatment constr
_refine_ls_matrix_type full
_refine_ls_number_parameters 1278
_refine_ls_number_reflns 22434
_refine_ls_number_restraints 0
_refine_ls_restrained_S_all 1.113
_refine_ls_R_factor_all 0.1849
_refine_ls_R_factor_gt 0.1060
_refine_ls_shift/su_max 0.002
_refine_ls_shift/su_mean 0.000
_refine_ls_structure_factor_coef Fsqd
_refine_ls_weighting_details 'calc w=1/[\s^2^(Fo^2^)+(0.0145P)^2^+519.1260P] where P=(Fo^2^+2Fc^2^)/3'
_refine_ls_weighting_scheme calc
_refine_ls_wR_factor_gt 0.2205
_refine_ls_wR_factor_ref 0.2657
_reflns_number_gt 12533
_reflns_number_total 22434
_reflns_threshold_expression >2sigma(I)
_cod_data_source_file ic402832b_si_001.cif
_cod_data_source_block Compound1
_cod_depositor_comments
;
The following automatic conversions were performed:

'_symmetry_cell_setting' value 'Monoclinic' changed to 'monoclinic'
according to
/usr/data/users/saulius/automatic-downloads/current/ACS/lib/dictionaries/cif_core.dic
dictionary named 'cif_core.dic' version 2.4.2 from
2011-04-26.

'_exptl_absorpt_correction_type' value 'Multi-scan'
changed to 'multi-scan' according to
/usr/data/users/saulius/automatic-downloads/current/ACS/lib/dictionaries/cif_core.dic
dictionary named 'cif_core.dic' version 2.4.2 from 2011-04-26.

Automatic conversion script
Id: cif_fix_values 2281 2013-09-26 08:29:07Z andrius 
;
_cod_original_cell_volume 12742.1(13)
_cod_original_sg_symbol_H-M P2(1)/c
_cod_database_code 4337153

loop_
_symmetry_equiv_pos_as_xyz
'x, y, z'
'-x, y+1/2, -z+1/2'
'-x, -y, -z'
'x, -y-1/2, z-1/2'

loop_
_atom_site_label
_atom_site_type_symbol
_atom_site_fract_x
_atom_site_fract_y
_atom_site_fract_z
_atom_site_U_iso_or_equiv
_atom_site_adp_type
_atom_site_occupancy
_atom_site_symmetry_multiplicity
_atom_site_calc_flag
_atom_site_refinement_flags
Pt1 Pt 0.77051(6) 0.84819(3) 0.68488(5) 0.0594(3) Uani 1 1 d .
Pt2 Pt 0.27176(5) 0.65629(2) 0.50593(5) 0.0554(3) Uani 1 1 d .
Ru1 Ru 0.90463(10) 0.84491(5) 0.61567(11) 0.0513(5) Uani 1 1 d .
Ru2 Ru 0.78417(11) 0.88224(5) 0.55054(11) 0.0557(5) Uani 1 1 d .
Ru3 Ru 0.92616(11) 0.87964(5) 0.46961(10) 0.0493(5) Uani 1 1 d .
Ru4 Ru 0.28069(11) 0.62120(5) 0.63839(10) 0.0518(5) Uani 1 1 d .
Ru5 Ru 0.40581(10) 0.65581(4) 0.57529(10) 0.0472(4) Uani 1 1 d .
Ru6 Ru 0.42299(11) 0.61900(5) 0.71877(10) 0.0505(5) Uani 1 1 d .
O11 O 0.9595(13) 0.9030(5) 0.7093(13) 0.103(7) Uani 1 1 d .
O12 O 1.0533(11) 0.8132(5) 0.6357(12) 0.091(6) Uani 1 1 d .
O13 O 0.8471(12) 0.7833(5) 0.5348(12) 0.085(6) Uani 1 1 d .
O14 O 0.8846(11) 0.8127(6) 0.7800(12) 0.103(8) Uani 1 1 d .
O21 O 0.8146(13) 0.9394(6) 0.6623(14) 0.107(8) Uani 1 1 d .
O22 O 0.7200(14) 0.9275(6) 0.4275(15) 0.123(9) Uani 1 1 d .
O23 O 0.7203(12) 0.8245(5) 0.4612(10) 0.085(6) Uani 1 1 d .
O24 O 0.6344(11) 0.8825(5) 0.6306(11) 0.083(6) Uani 1 1 d .
O31 O 0.9443(11) 0.9444(5) 0.5559(12) 0.084(6) Uani 1 1 d .
O32 O 0.8789(13) 0.9154(6) 0.3227(12) 0.108(8) Uani 1 1 d .
O33 O 0.8620(11) 0.8224(5) 0.3805(12) 0.086(6) Uani 1 1 d .
O41 O 0.2246(11) 0.6795(5) 0.7294(10) 0.081(5) Uani 1 1 d .
O42 O 0.2128(14) 0.5755(6) 0.7552(16) 0.133(10) Uani 1 1 d .
O43 O 0.2994(12) 0.5642(5) 0.5246(14) 0.108(8) Uani 1 1 d .
O44 O 0.1300(11) 0.6261(5) 0.5580(11) 0.081(5) Uani 1 1 d .
O51 O 0.3606(11) 0.7176(5) 0.6611(12) 0.088(6) Uani 1 1 d .
O52 O 0.5596(11) 0.6838(5) 0.5545(11) 0.096(7) Uani 1 1 d .
O53 O 0.4497(13) 0.5977(5) 0.4761(14) 0.106(7) Uani 1 1 d .
O54 O 0.3916(12) 0.6916(5) 0.4174(12) 0.094(7) Uani 1 1 d .
O61 O 0.3639(10) 0.6751(5) 0.8167(12) 0.097(7) Uani 1 1 d .
O62 O 0.3720(19) 0.5805(8) 0.8551(16) 0.169(13) Uani 1 1 d .
O63 O 0.4311(12) 0.5551(4) 0.6279(13) 0.100(7) Uani 1 1 d .
N1 N 0.6678(13) 0.8513(7) 0.8274(14) 0.088(8) Uani 1 1 d .
N2 N 0.6824(13) 0.8026(6) 0.7907(12) 0.072(6) Uani 1 1 d .
N3 N 1.1004(12) 0.8891(5) 0.4621(12) 0.070(6) Uani 1 1 d .
N4 N 1.0688(14) 0.8480(5) 0.3942(12) 0.071(6) Uani 1 1 d .
N5 N 0.1828(12) 0.7028(6) 0.4037(11) 0.070(6) Uani 1 1 d .
N6 N 0.1749(13) 0.6544(7) 0.3560(12) 0.090(8) Uani 1 1 d .
N7 N 0.5681(11) 0.6473(5) 0.7946(12) 0.059(5) Uani 1 1 d .
N8 N 0.5929(11) 0.6053(5) 0.7252(10) 0.059(5) Uani 1 1 d .
C11 C 0.9363(11) 0.8828(6) 0.6693(17) 0.064(7) Uani 1 1 d .
C12 C 0.9966(16) 0.8265(7) 0.6238(15) 0.072(8) Uani 1 1 d .
C13 C 0.8683(16) 0.8063(7) 0.5593(16) 0.073(8) Uani 1 1 d .
C14 C 0.8676(13) 0.8265(7) 0.7245(18) 0.070(8) Uani 1 1 d .
C21 C 0.8094(16) 0.9185(7) 0.620(2) 0.081(9) Uani 1 1 d .
C22 C 0.7441(16) 0.9102(7) 0.4729(18) 0.080(8) Uani 1 1 d .
C23 C 0.7504(15) 0.8451(6) 0.4921(18) 0.076(8) Uani 1 1 d .
C24 C 0.6941(15) 0.8748(6) 0.6264(15) 0.067(7) Uani 1 1 d .
C31 C 0.9399(15) 0.9190(7) 0.5290(15) 0.068(7) Uani 1 1 d .
C32 C 0.9005(18) 0.9031(6) 0.3812(17) 0.081(9) Uani 1 1 d .
C33 C 0.8926(12) 0.8422(6) 0.4148(15) 0.059(7) Uani 1 1 d .
C41 C 0.2496(13) 0.6579(6) 0.6955(14) 0.057(6) Uani 1 1 d .
C42 C 0.2380(17) 0.5937(7) 0.7105(17) 0.081(8) Uani 1 1 d .
C43 C 0.2963(14) 0.5858(7) 0.5700(16) 0.067(7) Uani 1 1 d .
C44 C 0.1921(12) 0.6324(7) 0.5623(14) 0.065(7) Uani 1 1 d .
C51 C 0.3757(13) 0.6936(7) 0.6349(16) 0.067(7) Uani 1 1 d .
C52 C 0.5017(15) 0.6725(7) 0.5652(14) 0.069(7) Uani 1 1 d .
C53 C 0.4339(14) 0.6179(7) 0.5158(17) 0.069(7) Uani 1 1 d .
C54 C 0.3640(17) 0.6761(8) 0.4685(14) 0.082(9) Uani 1 1 d .
C61 C 0.3907(10) 0.6569(5) 0.7742(11) 0.037(4) Uiso 1 1 d .
C62 C 0.3963(18) 0.5950(9) 0.804(2) 0.114(14) Uani 1 1 d .
C63 C 0.4312(14) 0.5800(6) 0.6548(14) 0.062(7) Uani 1 1 d .
C71 C 0.7027(15) 0.8336(7) 0.7719(15) 0.073(8) Uani 1 1 d .
C72 C 0.626(2) 0.8316(10) 0.880(2) 0.124(14) Uani 1 1 d .
H72 H 0.5974 0.8380 0.9225 0.149 Uiso 1 1 calc R
C73 C 0.6370(18) 0.8033(10) 0.854(2) 0.103(11) Uani 1 1 d .
H73 H 0.6161 0.7851 0.8765 0.124 Uiso 1 1 calc R
C74 C 0.672(2) 0.8864(9) 0.8354(18) 0.089(9) Uani 1 1 d .
C75 C 0.738(2) 0.8994(9) 0.862(2) 0.106(13) Uani 1 1 d .
C76 C 0.742(3) 0.9328(13) 0.863(3) 0.146(18) Uani 1 1 d .
H76 H 0.7845 0.9437 0.8779 0.175 Uiso 1 1 calc R
C77 C 0.681(6) 0.9482(17) 0.842(5) 0.20(4) Uani 1 1 d .
C78 C 0.616(4) 0.936(3) 0.824(5) 0.24(6) Uani 1 1 d .
H78 H 0.5754 0.9493 0.8200 0.285 Uiso 1 1 calc R
C79 C 0.609(4) 0.9024(14) 0.812(3) 0.16(3) Uani 1 1 d .
C80 C 0.8037(19) 0.8798(9) 0.886(2) 0.125(14) Uani 1 1 d .
H80A H 0.8097 0.8810 0.9423 0.187 Uiso 1 1 calc R
H80B H 0.8473 0.8880 0.8607 0.187 Uiso 1 1 calc R
H80C H 0.7962 0.8579 0.8706 0.187 Uiso 1 1 calc R
C81 C 0.679(6) 0.9878(13) 0.850(4) 0.40(7) Uani 1 1 d .
H81A H 0.6570 0.9969 0.8037 0.596 Uiso 1 1 calc R
H81B H 0.7283 0.9958 0.8567 0.596 Uiso 1 1 calc R
H81C H 0.6500 0.9935 0.8957 0.596 Uiso 1 1 calc R
C82 C 0.538(3) 0.8854(18) 0.791(4) 0.24(4) Uani 1 1 d .
H82A H 0.5430 0.8630 0.8029 0.360 Uiso 1 1 calc R
H82B H 0.5291 0.8879 0.7350 0.360 Uiso 1 1 calc R
H82C H 0.4982 0.8945 0.8200 0.360 Uiso 1 1 calc R
C83 C 0.7021(16) 0.7751(7) 0.7452(16) 0.070(7) Uani 1 1 d .
C84 C 0.7497(17) 0.7518(8) 0.7782(17) 0.083(9) Uani 1 1 d .
C85 C 0.7679(18) 0.7253(7) 0.733(2) 0.093(10) Uani 1 1 d .
H85 H 0.7990 0.7098 0.7545 0.112 Uiso 1 1 calc R
C86 C 0.743(2) 0.7206(11) 0.657(3) 0.113(12) Uani 1 1 d .
C87 C 0.697(2) 0.7437(9) 0.6286(19) 0.098(11) Uani 1 1 d .
H87 H 0.6808 0.7411 0.5769 0.118 Uiso 1 1 calc R
C88 C 0.6733(17) 0.7709(8) 0.6675(19) 0.082(9) Uani 1 1 d .
C89 C 0.779(2) 0.7566(9) 0.8632(19) 0.122(13) Uani 1 1 d .
H89A H 0.7416 0.7500 0.9002 0.183 Uiso 1 1 calc R
H89B H 0.7900 0.7789 0.8714 0.183 Uiso 1 1 calc R
H89C H 0.8226 0.7441 0.8708 0.183 Uiso 1 1 calc R
C90 C 0.766(2) 0.6903(10) 0.613(3) 0.17(2) Uani 1 1 d .
H90A H 0.8177 0.6917 0.5998 0.255 Uiso 1 1 calc R
H90B H 0.7375 0.6882 0.5653 0.255 Uiso 1 1 calc R
H90C H 0.7581 0.6719 0.6458 0.255 Uiso 1 1 calc R
C91 C 0.6187(18) 0.7934(7) 0.6328(19) 0.105(12) Uani 1 1 d .
H91A H 0.6249 0.7941 0.5765 0.157 Uiso 1 1 calc R
H91B H 0.6261 0.8144 0.6545 0.157 Uiso 1 1 calc R
H91C H 0.5696 0.7861 0.6449 0.157 Uiso 1 1 calc R
C92 C 1.0358(15) 0.8720(6) 0.4419(13) 0.064(7) Uani 1 1 d .
C93 C 1.1653(16) 0.8757(8) 0.4349(17) 0.086(9) Uani 1 1 d .
H93 H 1.2131 0.8830 0.4447 0.103 Uiso 1 1 calc R
C94 C 1.1459(18) 0.8502(8) 0.3918(17) 0.090(9) Uani 1 1 d .
H94 H 1.1777 0.8365 0.3651 0.108 Uiso 1 1 calc R
C95 C 1.1010(13) 0.9191(6) 0.5089(15) 0.063(7) Uani 1 1 d .
C96 C 1.1189(14) 0.9187(7) 0.5881(15) 0.068(7) Uani 1 1 d .
C97 C 1.1260(17) 0.9481(8) 0.6274(19) 0.094(10) Uani 1 1 d .
H97 H 1.1390 0.9488 0.6807 0.113 Uiso 1 1 calc R
C98 C 1.113(2) 0.9769(8) 0.585(2) 0.101(11) Uani 1 1 d .
C99 C 1.1016(17) 0.9755(8) 0.507(2) 0.092(10) Uani 1 1 d .
H99 H 1.1001 0.9948 0.4791 0.110 Uiso 1 1 calc R
C100 C 1.0917(16) 0.9477(7) 0.4645(18) 0.075(8) Uani 1 1 d .
C101 C 1.1338(18) 0.8876(7) 0.6320(17) 0.097(11) Uani 1 1 d .
H10D H 1.0926 0.8828 0.6656 0.145 Uiso 1 1 calc R
H10E H 1.1777 0.8899 0.6635 0.145 Uiso 1 1 calc R
H10F H 1.1405 0.8706 0.5945 0.145 Uiso 1 1 calc R
C102 C 1.123(3) 1.0082(8) 0.628(2) 0.17(2) Uani 1 1 d .
H10G H 1.1746 1.0114 0.6396 0.251 Uiso 1 1 calc R
H10H H 1.0957 1.0077 0.6767 0.251 Uiso 1 1 calc R
H10I H 1.1054 1.0255 0.5957 0.251 Uiso 1 1 calc R
C103 C 1.078(2) 0.9485(8) 0.3794(18) 0.106(11) Uani 1 1 d .
H10A H 1.0260 0.9480 0.3695 0.159 Uiso 1 1 calc R
H10B H 1.1011 0.9301 0.3552 0.159 Uiso 1 1 calc R
H10C H 1.0990 0.9677 0.3576 0.159 Uiso 1 1 calc R
C104 C 1.0305(17) 0.8268(6) 0.3427(16) 0.074(8) Uani 1 1 d .
C105 C 1.0206(15) 0.7951(7) 0.3628(15) 0.069(7) Uani 1 1 d .
C106 C 0.9911(15) 0.7739(7) 0.3052(19) 0.079(8) Uani 1 1 d .
H106 H 0.9820 0.7527 0.3192 0.095 Uiso 1 1 calc R
C107 C 0.9756(16) 0.7836(7) 0.2302(17) 0.074(8) Uani 1 1 d .
C108 C 0.9887(14) 0.8152(8) 0.2110(15) 0.075(8) Uani 1 1 d .
H108 H 0.9787 0.8221 0.1597 0.090 Uiso 1 1 calc R
C109 C 1.0165(13) 0.8374(6) 0.2653(16) 0.061(7) Uani 1 1 d .
C110 C 1.038(2) 0.7834(8) 0.4454(19) 0.109(12) Uani 1 1 d .
H11D H 1.0904 0.7833 0.4534 0.163 Uiso 1 1 calc R
H11E H 1.0189 0.7621 0.4520 0.163 Uiso 1 1 calc R
H11F H 1.0152 0.7974 0.4833 0.163 Uiso 1 1 calc R
C111 C 0.9464(17) 0.7592(8) 0.1707(19) 0.108(12) Uani 1 1 d .
H11G H 0.9852 0.7446 0.1567 0.162 Uiso 1 1 calc R
H11H H 0.9294 0.7702 0.1241 0.162 Uiso 1 1 calc R
H11I H 0.9061 0.7475 0.1937 0.162 Uiso 1 1 calc R
C112 C 1.032(2) 0.8709(7) 0.2407(16) 0.102(11) Uani 1 1 d .
H11A H 1.0011 0.8762 0.1960 0.153 Uiso 1 1 calc R
H11B H 1.0827 0.8729 0.2264 0.153 Uiso 1 1 calc R
H11C H 1.0207 0.8852 0.2836 0.153 Uiso 1 1 calc R
C121 C 0.2050(13) 0.6722(7) 0.4172(16) 0.070(8) Uani 1 1 d .
C122 C 0.1388(17) 0.7046(9) 0.3375(19) 0.100(11) Uani 1 1 d .
H122 H 0.1175 0.7230 0.3163 0.120 Uiso 1 1 calc R
C123 C 0.1325(19) 0.6745(9) 0.309(2) 0.111(13) Uani 1 1 d .
H123 H 0.1043 0.6683 0.2660 0.133 Uiso 1 1 calc R
C124 C 0.2034(16) 0.7304(7) 0.4482(16) 0.074(8) Uani 1 1 d .
C125 C 0.1767(17) 0.7336(8) 0.5266(18) 0.083(9) Uani 1 1 d .
C126 C 0.202(2) 0.7612(10) 0.567(2) 0.104(12) Uani 1 1 d .
H126 H 0.1854 0.7644 0.6182 0.125 Uiso 1 1 calc R
C127 C 0.248(2) 0.7825(8) 0.537(3) 0.097(11) Uani 1 1 d .
C128 C 0.2740(18) 0.7792(9) 0.461(2) 0.099(11) Uani 1 1 d .
H128 H 0.3050 0.7946 0.4391 0.119 Uiso 1 1 calc R
C129 C 0.2522(16) 0.7514(8) 0.4163(18) 0.077(8) Uani 1 1 d .
C130 C 0.1204(16) 0.7124(8) 0.5603(18) 0.100(11) Uani 1 1 d .
H13A H 0.1391 0.7028 0.6080 0.150 Uiso 1 1 calc R
H13B H 0.1084 0.6958 0.5230 0.150 Uiso 1 1 calc R
H13C H 0.0768 0.7246 0.5721 0.150 Uiso 1 1 calc R
C131 C 0.274(3) 0.8113(9) 0.586(3) 0.158(18) Uani 1 1 d .
H13G H 0.2826 0.8047 0.6398 0.237 Uiso 1 1 calc R
H13H H 0.2360 0.8276 0.5856 0.237 Uiso 1 1 calc R
H13I H 0.3183 0.8198 0.5641 0.237 Uiso 1 1 calc R
C132 C 0.2826(19) 0.7483(8) 0.3348(17) 0.108(12) Uani 1 1 d .
H13D H 0.2750 0.7267 0.3162 0.162 Uiso 1 1 calc R
H13E H 0.3346 0.7529 0.3356 0.162 Uiso 1 1 calc R
H13F H 0.2578 0.7630 0.3002 0.162 Uiso 1 1 calc R
C133 C 0.186(2) 0.6195(9) 0.344(2) 0.103(10) Uiso 1 1 d .
C134 C 0.128(2) 0.6022(11) 0.369(2) 0.120(13) Uiso 1 1 d .
C135 C 0.134(3) 0.5673(13) 0.366(3) 0.142(18) Uani 1 1 d .
H135 H 0.0954 0.5538 0.3796 0.170 Uiso 1 1 calc R
C136 C 0.200(3) 0.5556(12) 0.343(3) 0.132(18) Uani 1 1 d .
C137 C 0.256(3) 0.5742(13) 0.320(2) 0.134(17) Uani 1 1 d .
H137 H 0.2983 0.5640 0.3022 0.161 Uiso 1 1 calc R
C138 C 0.255(2) 0.6094(12) 0.3195(18) 0.115(13) Uani 1 1 d .
C139 C 0.0525(19) 0.6152(10) 0.389(2) 0.145(17) Uani 1 1 d .
H13J H 0.0512 0.6214 0.4434 0.218 Uiso 1 1 calc R
H13K H 0.0158 0.5990 0.3792 0.218 Uiso 1 1 calc R
H13L H 0.0424 0.6335 0.3561 0.218 Uiso 1 1 calc R
C140 C 0.214(3) 0.5191(10) 0.340(3) 0.22(3) Uani 1 1 d .
H14D H 0.2157 0.5106 0.3924 0.324 Uiso 1 1 calc R
H14E H 0.2605 0.5151 0.3140 0.324 Uiso 1 1 calc R
H14F H 0.1751 0.5088 0.3105 0.324 Uiso 1 1 calc R
C141 C 0.3115(19) 0.6320(10) 0.294(2) 0.124(15) Uani 1 1 d .
H14A H 0.2895 0.6478 0.2605 0.186 Uiso 1 1 calc R
H14B H 0.3495 0.6208 0.2663 0.186 Uiso 1 1 calc R
H14C H 0.3325 0.6423 0.3400 0.186 Uiso 1 1 calc R
C142 C 0.5333(14) 0.6231(6) 0.750(2) 0.083(9) Uani 1 1 d .
C143 C 0.6448(16) 0.6415(7) 0.7955(16) 0.073(8) Uiso 1 1 d .
H143 H 0.6794 0.6531 0.8244 0.088 Uiso 1 1 calc R
C144 C 0.6598(14) 0.6170(7) 0.7491(17) 0.080(9) Uani 1 1 d .
H144 H 0.7063 0.6092 0.7355 0.096 Uiso 1 1 calc R
C145 C 0.5352(14) 0.6694(6) 0.8489(13) 0.064(7) Uani 1 1 d .
C146 C 0.5264(14) 0.7011(6) 0.8260(13) 0.061(7) Uani 1 1 d .
C147 C 0.5032(14) 0.7228(6) 0.8821(18) 0.072(8) Uani 1 1 d .
H147 H 0.5015 0.7445 0.8693 0.087 Uiso 1 1 calc R
C148 C 0.4821(15) 0.7129(7) 0.9583(19) 0.078(8) Uani 1 1 d .
C149 C 0.4910(15) 0.6819(7) 0.9766(17) 0.075(8) Uani 1 1 d .
H149 H 0.4782 0.6753 1.0273 0.090 Uiso 1 1 calc R
C150 C 0.5174(14) 0.6596(6) 0.9263(14) 0.061(7) Uani 1 1 d .
C151 C 0.5492(19) 0.7127(7) 0.7452(18) 0.102(11) Uani 1 1 d .
H15A H 0.5268 0.7331 0.7348 0.153 Uiso 1 1 calc R
H15B H 0.5333 0.6975 0.7060 0.153 Uiso 1 1 calc R
H15C H 0.6020 0.7147 0.7434 0.153 Uiso 1 1 calc R
C152 C 0.4554(17) 0.7376(7) 1.0187(18) 0.099(11) Uani 1 1 d .
H15G H 0.4677 0.7304 1.0710 0.149 Uiso 1 1 calc R
H15H H 0.4028 0.7400 1.0142 0.149 Uiso 1 1 calc R
H15I H 0.4789 0.7578 1.0087 0.149 Uiso 1 1 calc R
C153 C 0.531(2) 0.6257(8) 0.9466(14) 0.109(12) Uani 1 1 d .
H15D H 0.5693 0.6243 0.9857 0.163 Uiso 1 1 calc R
H15E H 0.5455 0.6141 0.9001 0.163 Uiso 1 1 calc R
H15F H 0.4862 0.6164 0.9673 0.163 Uiso 1 1 calc R
C154 C 0.5909(15) 0.5739(6) 0.6851(15) 0.068(7) Uani 1 1 d .
C155 C 0.5758(17) 0.5475(8) 0.7275(16) 0.082(9) Uani 1 1 d .
C156 C 0.5748(19) 0.5176(7) 0.686(2) 0.099(11) Uani 1 1 d .
H156 H 0.5659 0.4988 0.7141 0.119 Uiso 1 1 calc R
C157 C 0.587(2) 0.5160(8) 0.608(2) 0.096(10) Uani 1 1 d .
C158 C 0.6032(16) 0.5422(8) 0.5676(17) 0.084(9) Uani 1 1 d .
H158 H 0.6129 0.5408 0.5137 0.101 Uiso 1 1 calc R
C159 C 0.6065(17) 0.5731(7) 0.6058(18) 0.082(9) Uani 1 1 d .
C160 C 0.5628(19) 0.5476(7) 0.8161(16) 0.095(10) Uani 1 1 d .
H16A H 0.6089 0.5511 0.8431 0.143 Uiso 1 1 calc R
H16B H 0.5424 0.5274 0.8319 0.143 Uiso 1 1 calc R
H16C H 0.5289 0.5645 0.8293 0.143 Uiso 1 1 calc R
C161 C 0.579(2) 0.4831(8) 0.568(2) 0.137(16) Uani 1 1 d .
H16G H 0.5920 0.4850 0.5128 0.206 Uiso 1 1 calc R
H16H H 0.5294 0.4756 0.5725 0.206 Uiso 1 1 calc R
H16I H 0.6122 0.4682 0.5930 0.206 Uiso 1 1 calc R
C162 C 0.6265(16) 0.6028(8) 0.5613(17) 0.094(10) Uani 1 1 d .
H16D H 0.6729 0.6109 0.5804 0.142 Uiso 1 1 calc R
H16E H 0.5888 0.6187 0.5689 0.142 Uiso 1 1 calc R
H16F H 0.6306 0.5979 0.5060 0.142 Uiso 1 1 calc R

loop_
_atom_site_aniso_label
_atom_site_aniso_U_11
_atom_site_aniso_U_22
_atom_site_aniso_U_33
_atom_site_aniso_U_23
_atom_site_aniso_U_13
_atom_site_aniso_U_12
Pt1 0.0631(6) 0.0711(7) 0.0440(5) 0.0037(5) 0.0042(4) -0.0038(5)
Pt2 0.0607(6) 0.0650(6) 0.0404(5) 0.0027(5) -0.0059(4) 0.0051(5)
Ru1 0.0534(11) 0.0577(12) 0.0427(10) 0.0049(9) -0.0075(8) 0.0030(10)
Ru2 0.0576(12) 0.0585(12) 0.0509(11) 0.0070(9) -0.0025(9) 0.0054(10)
Ru3 0.0588(11) 0.0485(11) 0.0408(10) 0.0018(8) 0.0036(8) 0.0025(9)
Ru4 0.0608(12) 0.0526(11) 0.0419(10) 0.0019(9) -0.0011(8) -0.0035(10)
Ru5 0.0534(11) 0.0486(11) 0.0394(9) 0.0014(8) -0.0020(8) -0.0002(9)
Ru6 0.0633(12) 0.0491(11) 0.0390(10) -0.0005(8) -0.0037(8) -0.0024(9)
O11 0.14(2) 0.065(14) 0.102(16) -0.010(12) -0.036(14) -0.016(13)
O12 0.066(13) 0.111(17) 0.095(15) 0.002(12) -0.014(11) 0.009(12)
O13 0.109(16) 0.061(12) 0.084(14) -0.011(11) -0.039(12) -0.010(12)
O14 0.091(15) 0.14(2) 0.079(14) 0.060(14) 0.001(12) 0.031(14)
O21 0.112(18) 0.095(17) 0.115(18) -0.048(15) -0.001(14) -0.002(14)
O22 0.14(2) 0.105(18) 0.12(2) 0.045(16) -0.028(17) 0.021(16)
O23 0.110(16) 0.085(14) 0.059(11) -0.010(10) -0.014(11) -0.006(13)
O24 0.075(13) 0.081(14) 0.093(14) 0.011(11) 0.001(11) 0.030(11)
O31 0.091(14) 0.062(13) 0.098(15) -0.021(11) 0.010(11) 0.006(11)
O32 0.14(2) 0.120(19) 0.061(13) 0.020(13) 0.002(13) 0.026(15)
O33 0.092(15) 0.082(14) 0.086(14) -0.016(11) 0.010(11) -0.006(12)
O41 0.092(14) 0.089(14) 0.061(11) -0.012(10) 0.006(10) 0.005(12)
O42 0.13(2) 0.13(2) 0.15(2) 0.059(18) 0.045(17) -0.038(16)
O43 0.110(18) 0.097(16) 0.118(18) -0.046(14) -0.030(14) 0.009(13)
O44 0.082(14) 0.089(14) 0.074(12) 0.001(10) -0.008(10) -0.024(11)
O51 0.102(16) 0.073(14) 0.091(15) -0.022(12) 0.033(12) 0.000(12)
O52 0.064(13) 0.138(19) 0.085(14) -0.028(13) 0.044(11) -0.028(13)
O53 0.125(19) 0.085(16) 0.108(18) -0.034(14) 0.012(14) 0.007(14)
O54 0.111(17) 0.103(16) 0.069(13) 0.028(12) 0.005(12) -0.028(13)
O61 0.081(13) 0.113(16) 0.097(15) -0.070(13) -0.021(11) 0.032(12)
O62 0.22(3) 0.18(3) 0.10(2) 0.07(2) -0.01(2) -0.04(3)
O63 0.124(18) 0.049(12) 0.127(18) -0.029(12) -0.056(14) 0.022(11)
N1 0.089(17) 0.10(2) 0.076(16) 0.007(15) 0.040(14) -0.017(15)
N2 0.088(16) 0.078(17) 0.052(13) 0.012(12) 0.012(12) -0.015(13)
N3 0.069(14) 0.073(15) 0.067(14) -0.018(12) 0.015(11) -0.009(12)
N4 0.101(18) 0.055(13) 0.058(13) -0.014(11) -0.002(12) 0.006(13)
N5 0.079(15) 0.092(17) 0.038(11) 0.005(11) -0.018(10) 0.039(13)
N6 0.096(18) 0.13(2) 0.045(12) -0.010(14) -0.025(12) 0.023(17)
N7 0.058(12) 0.050(12) 0.068(13) -0.024(10) -0.006(10) -0.015(10)
N8 0.064(13) 0.076(14) 0.038(10) -0.012(10) -0.009(9) -0.005(11)
C11 0.029(12) 0.051(15) 0.11(2) 0.025(15) 0.028(13) -0.018(11)
C12 0.072(19) 0.09(2) 0.057(16) -0.018(14) -0.010(14) -0.001(16)
C13 0.079(19) 0.08(2) 0.066(17) 0.020(15) -0.020(15) 0.033(17)
C14 0.042(14) 0.08(2) 0.08(2) -0.035(16) 0.006(13) 0.000(13)
C21 0.08(2) 0.060(18) 0.11(2) 0.001(17) -0.023(17) 0.009(15)
C22 0.08(2) 0.08(2) 0.08(2) 0.020(17) 0.014(16) -0.007(16)
C23 0.08(2) 0.049(16) 0.10(2) 0.010(16) -0.018(17) 0.002(14)
C24 0.058(16) 0.074(19) 0.069(17) -0.005(14) 0.011(13) 0.026(14)
C31 0.077(19) 0.068(19) 0.058(16) 0.012(14) -0.008(13) 0.016(15)
C32 0.12(3) 0.051(17) 0.067(19) 0.001(14) 0.016(18) -0.017(16)
C33 0.048(13) 0.042(13) 0.086(18) -0.010(13) -0.042(13) 0.011(11)
C41 0.056(15) 0.064(17) 0.051(14) 0.000(13) -0.002(11) -0.008(13)
C42 0.09(2) 0.07(2) 0.074(19) -0.007(16) 0.007(17) -0.002(17)
C43 0.066(17) 0.066(18) 0.070(18) 0.006(14) -0.018(14) -0.004(14)
C44 0.025(12) 0.11(2) 0.057(15) -0.015(14) -0.002(10) -0.007(13)
C51 0.042(14) 0.08(2) 0.076(19) 0.017(16) -0.008(13) -0.022(14)
C52 0.056(16) 0.10(2) 0.052(15) -0.005(14) -0.014(13) 0.007(15)
C53 0.057(16) 0.066(18) 0.083(19) 0.007(15) 0.032(14) 0.003(14)
C54 0.11(2) 0.10(2) 0.034(14) 0.001(14) -0.008(14) 0.047(19)
C62 0.09(2) 0.15(3) 0.10(2) 0.08(2) -0.023(19) -0.07(2)
C63 0.067(16) 0.063(17) 0.057(15) -0.004(13) -0.026(12) 0.015(14)
C71 0.075(18) 0.09(2) 0.054(16) -0.008(14) 0.011(13) -0.017(16)
C72 0.17(4) 0.13(3) 0.08(2) -0.01(2) 0.05(2) 0.01(3)
C73 0.08(2) 0.14(3) 0.09(2) 0.00(2) 0.029(19) -0.02(2)
C74 0.09(2) 0.10(3) 0.08(2) -0.011(19) 0.027(18) -0.01(2)
C75 0.13(3) 0.09(3) 0.10(3) -0.05(2) 0.07(2) -0.02(2)
C76 0.16(5) 0.11(4) 0.17(5) -0.01(4) 0.05(4) -0.03(3)
C77 0.32(12) 0.13(5) 0.17(7) 0.02(4) 0.10(9) 0.07(7)
C78 0.21(8) 0.34(14) 0.16(6) 0.00(7) 0.07(7) 0.18(9)
C79 0.26(8) 0.13(4) 0.10(3) 0.02(3) 0.10(4) 0.10(5)
C80 0.08(2) 0.13(3) 0.16(4) -0.05(3) 0.02(2) -0.01(2)
C81 0.9(2) 0.09(4) 0.22(7) -0.01(4) 0.09(10) 0.05(8)
C82 0.14(5) 0.38(11) 0.20(6) -0.06(6) 0.03(4) 0.04(6)
C83 0.08(2) 0.067(18) 0.060(17) 0.007(14) 0.000(14) -0.011(15)
C84 0.09(2) 0.09(2) 0.07(2) 0.019(17) -0.010(16) -0.024(18)
C85 0.09(2) 0.06(2) 0.13(3) 0.01(2) 0.00(2) 0.003(17)
C86 0.11(3) 0.12(3) 0.11(3) 0.01(3) 0.02(2) -0.05(3)
C87 0.13(3) 0.10(3) 0.06(2) 0.01(2) -0.01(2) -0.04(2)
C88 0.09(2) 0.08(2) 0.08(2) 0.021(18) -0.018(17) -0.026(18)
C89 0.14(3) 0.14(3) 0.09(2) 0.04(2) -0.04(2) -0.02(3)
C90 0.14(4) 0.14(4) 0.23(6) -0.08(4) -0.01(4) -0.01(3)
C91 0.12(3) 0.08(2) 0.11(3) 0.028(19) -0.05(2) -0.05(2)
C92 0.085(19) 0.067(17) 0.039(13) 0.027(12) 0.003(12) 0.013(15)
C93 0.070(19) 0.10(2) 0.09(2) -0.037(18) -0.007(16) 0.027(17)
C94 0.09(2) 0.11(3) 0.068(19) -0.008(19) 0.013(16) 0.01(2)
C95 0.060(16) 0.062(17) 0.067(17) -0.005(13) 0.016(13) -0.013(13)
C96 0.057(16) 0.08(2) 0.063(17) -0.010(15) -0.015(13) -0.009(14)
C97 0.10(2) 0.10(3) 0.09(2) -0.02(2) -0.025(18) -0.01(2)
C98 0.11(3) 0.06(2) 0.13(3) 0.00(2) 0.01(2) 0.001(19)
C99 0.10(2) 0.08(2) 0.10(3) 0.02(2) 0.00(2) 0.001(18)
C100 0.09(2) 0.056(18) 0.08(2) 0.013(15) 0.010(16) -0.005(15)
C101 0.14(3) 0.07(2) 0.08(2) 0.008(16) -0.05(2) -0.021(19)
C102 0.28(6) 0.08(3) 0.15(4) -0.04(3) -0.08(4) 0.02(3)
C103 0.15(3) 0.09(2) 0.08(2) 0.015(19) 0.02(2) -0.02(2)
C104 0.11(2) 0.056(17) 0.055(16) 0.005(14) -0.002(15) 0.006(16)
C105 0.074(18) 0.08(2) 0.056(16) 0.002(14) 0.004(13) 0.006(15)
C106 0.08(2) 0.058(18) 0.10(2) -0.012(16) 0.018(17) -0.001(15)
C107 0.09(2) 0.07(2) 0.063(18) -0.026(15) 0.024(15) 0.001(16)
C108 0.065(17) 0.10(2) 0.058(16) -0.026(16) 0.004(13) 0.033(17)
C109 0.049(14) 0.056(16) 0.079(18) -0.015(14) 0.024(13) 0.005(12)
C110 0.14(3) 0.09(2) 0.10(3) -0.01(2) -0.01(2) 0.04(2)
C111 0.10(2) 0.12(3) 0.10(3) -0.06(2) -0.01(2) -0.01(2)
C112 0.17(3) 0.08(2) 0.053(17) 0.027(16) 0.012(19) -0.01(2)
C121 0.040(14) 0.10(2) 0.069(18) 0.008(16) 0.000(12) 0.023(14)
C122 0.09(2) 0.13(3) 0.09(2) 0.01(2) -0.031(18) 0.04(2)
C123 0.12(3) 0.11(3) 0.10(3) 0.00(2) -0.08(2) 0.03(2)
C124 0.078(19) 0.08(2) 0.061(17) 0.030(16) -0.013(15) 0.029(16)
C125 0.09(2) 0.08(2) 0.07(2) 0.025(17) 0.014(17) 0.041(18)
C126 0.13(3) 0.11(3) 0.08(2) 0.01(2) -0.01(2) 0.06(3)
C127 0.11(3) 0.07(2) 0.12(3) 0.02(2) -0.02(2) 0.01(2)
C128 0.09(2) 0.11(3) 0.10(3) 0.03(2) 0.00(2) 0.03(2)
C129 0.08(2) 0.07(2) 0.08(2) 0.023(17) 0.000(16) 0.011(16)
C130 0.09(2) 0.13(3) 0.09(2) 0.04(2) 0.048(18) 0.04(2)
C131 0.21(5) 0.09(3) 0.17(4) -0.02(3) -0.04(4) 0.02(3)
C132 0.14(3) 0.11(3) 0.07(2) 0.032(18) 0.04(2) 0.02(2)
C135 0.13(4) 0.18(5) 0.12(3) -0.02(3) -0.02(3) -0.04(4)
C136 0.17(5) 0.11(4) 0.12(4) 0.01(3) -0.05(4) -0.05(4)
C137 0.16(4) 0.14(4) 0.11(3) -0.06(3) -0.06(3) 0.05(3)
C138 0.12(3) 0.17(4) 0.052(18) -0.02(2) -0.03(2) 0.04(3)
C139 0.11(3) 0.17(4) 0.16(4) -0.02(3) -0.09(3) -0.04(3)
C140 0.27(7) 0.09(3) 0.29(7) 0.03(4) -0.12(6) -0.03(4)
C141 0.08(2) 0.18(4) 0.11(3) -0.06(3) 0.00(2) -0.01(3)
C142 0.052(15) 0.049(16) 0.15(3) -0.005(17) 0.054(17) -0.006(13)
C144 0.047(15) 0.09(2) 0.10(2) -0.034(18) -0.014(14) 0.033(15)
C145 0.070(17) 0.081(18) 0.039(13) 0.027(13) -0.038(12) -0.003(14)
C146 0.065(16) 0.069(17) 0.048(15) -0.001(13) -0.026(12) -0.008(13)
C147 0.070(18) 0.054(17) 0.09(2) -0.012(16) -0.029(16) -0.008(14)
C148 0.067(18) 0.08(2) 0.09(2) -0.033(17) -0.035(16) -0.006(15)
C149 0.09(2) 0.066(19) 0.073(19) -0.009(15) -0.018(15) 0.000(16)
C150 0.072(16) 0.055(15) 0.057(15) -0.023(13) -0.033(12) 0.010(13)
C151 0.14(3) 0.08(2) 0.09(2) -0.001(18) -0.01(2) -0.04(2)
C152 0.09(2) 0.10(2) 0.10(2) -0.04(2) -0.018(19) 0.017(19)
C153 0.19(4) 0.11(3) 0.029(14) 0.016(15) -0.015(17) -0.04(3)
C154 0.09(2) 0.063(18) 0.048(15) -0.004(13) -0.016(14) 0.002(15)
C155 0.09(2) 0.10(2) 0.054(17) -0.021(17) -0.004(15) 0.018(18)
C156 0.14(3) 0.058(18) 0.09(2) -0.018(17) -0.05(2) 0.034(19)
C157 0.13(3) 0.09(2) 0.07(2) -0.004(19) -0.01(2) 0.03(2)
C158 0.09(2) 0.11(3) 0.056(17) -0.013(18) -0.007(15) 0.021(19)
C159 0.10(2) 0.067(19) 0.08(2) -0.012(17) -0.025(17) 0.026(17)
C160 0.14(3) 0.08(2) 0.068(19) -0.001(16) -0.023(19) 0.01(2)
C161 0.18(4) 0.09(3) 0.14(3) -0.06(2) -0.03(3) 0.05(3)
C162 0.07(2) 0.14(3) 0.07(2) -0.02(2) 0.003(16) 0.01(2)

loop_
_atom_type_symbol
_atom_type_description
_atom_type_scat_dispersion_real
_atom_type_scat_dispersion_imag
_atom_type_scat_source
C C 0.0033 0.0016 'International Tables Vol C Tables 4.2.6.8 and 6.1.1.4'
H H 0.0000 0.0000 'International Tables Vol C Tables 4.2.6.8 and 6.1.1.4'
N N 0.0061 0.0033 'International Tables Vol C Tables 4.2.6.8 and 6.1.1.4'
O O 0.0106 0.0060 'International Tables Vol C Tables 4.2.6.8 and 6.1.1.4'
Ru Ru -1.2594 0.8363 'International Tables Vol C Tables 4.2.6.8 and 6.1.1.4'
Pt Pt -1.7033 8.3905 'International Tables Vol C Tables 4.2.6.8 and 6.1.1.4'

loop_
_geom_angle_atom_site_label_1
_geom_angle_atom_site_label_2
_geom_angle_atom_site_label_3
_geom_angle
C71 Pt1 C24 96.1(11)
C71 Pt1 C14 98.5(12)
C24 Pt1 C14 165.2(11)
C71 Pt1 Ru2 146.6(8)
C24 Pt1 Ru2 50.5(7)
C14 Pt1 Ru2 114.9(8)
C71 Pt1 Ru1 148.4(9)
C24 Pt1 Ru1 115.4(7)
C14 Pt1 Ru1 50.2(8)
Ru2 Pt1 Ru1 64.90(6)
C54 Pt2 C44 167.6(10)
C54 Pt2 C121 97.4(10)
C44 Pt2 C121 95.0(10)
C54 Pt2 Ru4 116.7(7)
C44 Pt2 Ru4 51.0(7)
C121 Pt2 Ru4 146.0(8)
C54 Pt2 Ru5 51.7(7)
C44 Pt2 Ru5 116.0(7)
C121 Pt2 Ru5 148.9(8)
Ru4 Pt2 Ru5 65.12(6)
C12 Ru1 C11 92.3(11)
C12 Ru1 C13 89.7(11)
C11 Ru1 C13 178.0(10)
C12 Ru1 C14 94.2(11)
C11 Ru1 C14 88.9(10)
C13 Ru1 C14 91.1(11)
C12 Ru1 Pt1 143.4(9)
C11 Ru1 Pt1 91.2(6)
C13 Ru1 Pt1 87.3(8)
C14 Ru1 Pt1 49.5(7)
C12 Ru1 Ru3 98.6(9)
C11 Ru1 Ru3 87.2(7)
C13 Ru1 Ru3 92.3(8)
C14 Ru1 Ru3 166.8(7)
Pt1 Ru1 Ru3 117.94(8)
C12 Ru1 Ru2 159.1(9)
C11 Ru1 Ru2 87.8(7)
C13 Ru1 Ru2 90.3(7)
C14 Ru1 Ru2 106.7(7)
Pt1 Ru1 Ru2 57.40(6)
Ru3 Ru1 Ru2 60.54(6)
C22 Ru2 C23 91.1(12)
C22 Ru2 C21 91.5(12)
C23 Ru2 C21 172.9(13)
C22 Ru2 C24 102.6(11)
C23 Ru2 C24 87.1(12)
C21 Ru2 C24 86.0(12)
C22 Ru2 Pt1 150.7(9)
C23 Ru2 Pt1 88.8(8)
C21 Ru2 Pt1 85.7(9)
C24 Ru2 Pt1 48.1(7)
C22 Ru2 Ru1 151.6(9)
C23 Ru2 Ru1 90.0(8)
C21 Ru2 Ru1 90.8(8)
C24 Ru2 Ru1 105.8(7)
Pt1 Ru2 Ru1 57.69(6)
C22 Ru2 Ru3 91.9(9)
C23 Ru2 Ru3 90.5(9)
C21 Ru2 Ru3 96.0(9)
C24 Ru2 Ru3 165.3(7)
Pt1 Ru2 Ru3 117.38(8)
Ru1 Ru2 Ru3 59.69(6)
C32 Ru3 C33 87.7(11)
C32 Ru3 C31 90.2(11)
C33 Ru3 C31 168.8(11)
C32 Ru3 C92 97.9(11)
C33 Ru3 C92 93.9(11)
C31 Ru3 C92 97.2(11)
C32 Ru3 Ru1 157.5(10)
C33 Ru3 Ru1 87.8(8)
C31 Ru3 Ru1 89.9(7)
C92 Ru3 Ru1 104.4(6)
C32 Ru3 Ru2 98.1(10)
C33 Ru3 Ru2 88.8(8)
C31 Ru3 Ru2 80.6(8)
C92 Ru3 Ru2 163.9(6)
Ru1 Ru3 Ru2 59.76(6)
C42 Ru4 C41 92.2(11)
C42 Ru4 C43 89.1(12)
C41 Ru4 C43 169.6(10)
C42 Ru4 C44 102.9(12)
C41 Ru4 C44 84.6(10)
C43 Ru4 C44 85.1(10)
C42 Ru4 Pt2 150.2(10)
C41 Ru4 Pt2 88.2(7)
C43 Ru4 Pt2 85.6(8)
C44 Ru4 Pt2 47.4(7)
C42 Ru4 Ru5 152.1(10)
C41 Ru4 Ru5 91.1(7)
C43 Ru4 Ru5 92.5(8)
C44 Ru4 Ru5 105.0(7)
Pt2 Ru4 Ru5 57.61(5)
C42 Ru4 Ru6 92.4(10)
C41 Ru4 Ru6 92.9(7)
C43 Ru4 Ru6 97.3(8)
C44 Ru4 Ru6 164.5(7)
Pt2 Ru4 Ru6 117.33(8)
Ru5 Ru4 Ru6 59.72(6)
C52 Ru5 C53 90.6(11)
C52 Ru5 C51 90.5(11)
C53 Ru5 C51 178.9(10)
C52 Ru5 C54 95.9(12)
C53 Ru5 C54 88.6(11)
C51 Ru5 C54 91.1(10)
C52 Ru5 Pt2 142.1(8)
C53 Ru5 Pt2 91.0(8)
C51 Ru5 Pt2 88.1(7)
C54 Ru5 Pt2 46.4(10)
C52 Ru5 Ru6 100.1(8)
C53 Ru5 Ru6 88.6(8)
C51 Ru5 Ru6 91.4(8)
C54 Ru5 Ru6 163.8(10)
Pt2 Ru5 Ru6 117.72(8)
C52 Ru5 Ru4 160.6(8)
C53 Ru5 Ru4 89.5(7)
C51 Ru5 Ru4 89.5(7)
C54 Ru5 Ru4 103.6(10)
Pt2 Ru5 Ru4 57.26(6)
Ru6 Ru5 Ru4 60.46(6)
C62 Ru6 C61 89.1(15)
C62 Ru6 C63 90.1(16)
C61 Ru6 C63 166.4(9)
C62 Ru6 C142 95.8(13)
C61 Ru6 C142 95.8(9)
C63 Ru6 C142 97.7(10)
C62 Ru6 Ru5 158.3(10)
C61 Ru6 Ru5 86.7(6)
C63 Ru6 Ru5 89.1(7)
C142 Ru6 Ru5 105.8(8)
C62 Ru6 Ru4 98.6(10)
C61 Ru6 Ru4 86.1(6)
C63 Ru6 Ru4 80.6(7)
C142 Ru6 Ru4 165.4(8)
Ru5 Ru6 Ru4 59.82(6)
C71 N1 C72 112(3)
C71 N1 C74 125(2)
C72 N1 C74 123(3)
C73 N2 C71 109(3)
C73 N2 C83 127(3)
C71 N2 C83 124(2)
C93 N3 C92 115(2)
C93 N3 C95 121(2)
C92 N3 C95 124(2)
C94 N4 C92 113(2)
C94 N4 C104 121(2)
C92 N4 C104 126(3)
C121 N5 C122 111(3)
C121 N5 C124 126(2)
C122 N5 C124 122(2)
C123 N6 C121 108(3)
C123 N6 C133 126(3)
C121 N6 C133 126(2)
C143 N7 C142 109(2)
C143 N7 C145 121.1(19)
C142 N7 C145 128(2)
C144 N8 C142 114(2)
C144 N8 C154 118(2)
C142 N8 C154 127(2)
O11 C11 Ru1 171(2)
O12 C12 Ru1 174(3)
O13 C13 Ru1 173(2)
O14 C14 Pt1 135(2)
O14 C14 Ru1 145(2)
Pt1 C14 Ru1 80.3(12)
O21 C21 Ru2 171(3)
O22 C22 Ru2 179(3)
O23 C23 Ru2 170(3)
O24 C24 Pt1 141(2)
O24 C24 Ru2 138(2)
Pt1 C24 Ru2 81.4(9)
O31 C31 Ru3 171(2)
O32 C32 Ru3 173(3)
O33 C33 Ru3 169(2)
O41 C41 Ru4 174(2)
O42 C42 Ru4 178(3)
O43 C43 Ru4 174(2)
O44 C44 Pt2 142(2)
O44 C44 Ru4 137(2)
Pt2 C44 Ru4 81.6(8)
O51 C51 Ru5 171(2)
O52 C52 Ru5 176(2)
O53 C53 Ru5 174(3)
O54 C54 Pt2 145(2)
O54 C54 Ru5 133(3)
Pt2 C54 Ru5 82.0(11)
O61 C61 Ru6 166(2)
O62 C62 Ru6 173(3)
O63 C63 Ru6 169(3)
N1 C71 N2 103(2)
N1 C71 Pt1 129(2)
N2 C71 Pt1 128(2)
C73 C72 N1 104(3)
C72 C73 N2 113(3)
C75 C74 C79 128(5)
C75 C74 N1 118(3)
C79 C74 N1 114(4)
C74 C75 C76 116(4)
C74 C75 C80 124(3)
C76 C75 C80 120(4)
C77 C76 C75 116(6)
C78 C77 C76 128(9)
C78 C77 C81 112(10)
C76 C77 C81 119(9)
C77 C78 C79 120(8)
C74 C79 C78 111(7)
C74 C79 C82 123(5)
C78 C79 C82 126(6)
C84 C83 C88 120(3)
C84 C83 N2 120(3)
C88 C83 N2 120(3)
C85 C84 C83 118(3)
C85 C84 C89 123(3)
C83 C84 C89 119(3)
C86 C85 C84 124(3)
C87 C86 C85 116(4)
C87 C86 C90 126(4)
C85 C86 C90 119(4)
C86 C87 C88 127(3)
C87 C88 C83 115(3)
C87 C88 C91 123(3)
C83 C88 C91 122(3)
N3 C92 N4 98(2)
N3 C92 Ru3 131.5(19)
N4 C92 Ru3 130(2)
C94 C93 N3 106(3)
C93 C94 N4 107(3)
C96 C95 C100 123(3)
C96 C95 N3 121(2)
C100 C95 N3 115(2)
C95 C96 C97 118(3)
C95 C96 C101 122(2)
C97 C96 C101 120(2)
C96 C97 C98 119(3)
C99 C98 C97 119(3)
C99 C98 C102 122(3)
C97 C98 C102 118(4)
C98 C99 C100 125(3)
C99 C100 C95 115(3)
C99 C100 C103 121(3)
C95 C100 C103 124(3)
C105 C104 C109 121(3)
C105 C104 N4 121(2)
C109 C104 N4 118(2)
C104 C105 C106 118(3)
C104 C105 C110 121(3)
C106 C105 C110 121(3)
C107 C106 C105 122(3)
C106 C107 C108 118(3)
C106 C107 C111 119(3)
C108 C107 C111 123(3)
C107 C108 C109 123(3)
C108 C109 C104 118(3)
C108 C109 C112 120(3)
C104 C109 C112 122(2)
N5 C121 N6 105(2)
N5 C121 Pt2 127(2)
N6 C121 Pt2 127(2)
C123 C122 N5 107(3)
C122 C123 N6 109(3)
C129 C124 C125 122(3)
C129 C124 N5 119(3)
C125 C124 N5 119(3)
C126 C125 C124 114(3)
C126 C125 C130 122(3)
C124 C125 C130 123(3)
C127 C126 C125 125(4)
C126 C127 C128 120(4)
C126 C127 C131 121(4)
C128 C127 C131 118(4)
C127 C128 C129 118(3)
C124 C129 C128 119(3)
C124 C129 C132 124(3)
C128 C129 C132 117(3)
C134 C133 C138 130(4)
C134 C133 N6 112(4)
C138 C133 N6 117(4)
C133 C134 C135 117(4)
C133 C134 C139 126(4)
C135 C134 C139 117(4)
C136 C135 C134 117(5)
C137 C136 C135 123(5)
C137 C136 C140 116(6)
C135 C136 C140 121(5)
C136 C137 C138 125(5)
C133 C138 C141 122(4)
C133 C138 C137 108(4)
C141 C138 C137 130(4)
N8 C142 N7 102(2)
N8 C142 Ru6 129(2)
N7 C142 Ru6 128.7(17)
C144 C143 N7 109(2)
C143 C144 N8 106(2)
C146 C145 C150 121(3)
C146 C145 N7 119(2)
C150 C145 N7 120(2)
C147 C146 C145 118(2)
C147 C146 C151 120(3)
C145 C146 C151 122(3)
C146 C147 C148 122(3)
C149 C148 C147 117(3)
C149 C148 C152 122(3)
C147 C148 C152 120(3)
C148 C149 C150 124(3)
C149 C150 C145 118(3)
C149 C150 C153 125(3)
C145 C150 C153 117(2)
C155 C154 C159 123(3)
C155 C154 N8 119(2)
C159 C154 N8 118(2)
C154 C155 C156 117(3)
C154 C155 C160 124(3)
C156 C155 C160 119(3)
C157 C156 C155 122(3)
C158 C157 C156 120(3)
C158 C157 C161 122(3)
C156 C157 C161 118(3)
C157 C158 C159 121(3)
C154 C159 C158 117(3)
C154 C159 C162 121(3)
C158 C159 C162 122(3)

loop_
_geom_bond_atom_site_label_1
_geom_bond_atom_site_label_2
_geom_bond_distance
Pt1 C71 2.01(3)
Pt1 C24 2.03(3)
Pt1 C14 2.08(3)
Pt1 Ru2 2.691(2)
Pt1 Ru1 2.699(2)
Pt2 C54 1.97(4)
Pt2 C44 2.00(3)
Pt2 C121 2.03(2)
Pt2 Ru4 2.679(2)
Pt2 Ru5 2.690(2)
Ru1 C12 1.84(3)
Ru1 C11 1.91(3)
Ru1 C13 1.98(3)
Ru1 C14 2.10(3)
Ru1 Ru3 2.890(3)
Ru1 Ru2 2.892(3)
Ru2 C22 1.90(3)
Ru2 C23 1.94(3)
Ru2 C21 1.96(3)
Ru2 C24 2.10(3)
Ru2 Ru3 2.915(3)
Ru3 C32 1.84(3)
Ru3 C33 1.91(2)
Ru3 C31 1.94(3)
Ru3 C92 2.06(3)
Ru4 C42 1.85(3)
Ru4 C41 1.89(3)
Ru4 C43 1.90(3)
Ru4 C44 2.10(2)
Ru4 Ru5 2.890(3)
Ru4 Ru6 2.908(3)
Ru5 C52 1.88(3)
Ru5 C53 1.94(3)
Ru5 C51 1.95(3)
Ru5 C54 2.13(2)
Ru5 Ru6 2.887(2)
Ru6 C62 1.82(3)
Ru6 C61 1.93(2)
Ru6 C63 1.96(3)
Ru6 C142 2.07(3)
O11 C11 1.16(3)
O12 C12 1.18(3)
O13 C13 1.11(3)
O14 C14 1.14(3)
O21 C21 1.14(3)
O22 C22 1.14(3)
O23 C23 1.14(3)
O24 C24 1.13(3)
O31 C31 1.16(3)
O32 C32 1.18(3)
O33 C33 1.15(3)
O41 C41 1.16(3)
O42 C42 1.16(3)
O43 C43 1.18(3)
O44 C44 1.15(2)
O51 C51 1.13(3)
O52 C52 1.16(3)
O53 C53 1.11(3)
O54 C54 1.19(3)
O61 C61 1.15(2)
O62 C62 1.14(3)
O63 C63 1.13(3)
N1 C71 1.35(3)
N1 C72 1.42(4)
N1 C74 1.47(4)
N2 C73 1.35(3)
N2 C71 1.38(3)
N2 C83 1.43(3)
N3 C93 1.38(3)
N3 C92 1.41(3)
N3 C95 1.48(3)
N4 C94 1.40(3)
N4 C92 1.42(3)
N4 C104 1.42(3)
N5 C121 1.36(3)
N5 C122 1.37(3)
N5 C124 1.42(3)
N6 C123 1.38(3)
N6 C121 1.38(3)
N6 C133 1.48(4)
N7 C143 1.41(3)
N7 C142 1.41(3)
N7 C145 1.43(3)
N8 C144 1.36(3)
N8 C142 1.37(3)
N8 C154 1.48(3)
C72 C73 1.27(4)
C74 C75 1.38(5)
C74 C79 1.38(6)
C75 C76 1.40(5)
C75 C80 1.49(5)
C76 C77 1.32(9)
C77 C78 1.31(11)
C77 C81 1.66(9)
C78 C79 1.42(11)
C79 C82 1.50(8)
C83 C84 1.41(4)
C83 C88 1.42(4)
C84 C85 1.39(4)
C84 C89 1.54(4)
C85 C86 1.37(5)
C86 C87 1.35(5)
C86 C90 1.53(5)
C87 C88 1.38(4)
C88 C91 1.48(4)
C93 C94 1.33(4)
C95 C96 1.38(3)
C95 C100 1.42(3)
C96 C97 1.40(4)
C96 C101 1.52(4)
C97 C98 1.42(4)
C98 C99 1.34(4)
C98 C102 1.51(4)
C99 C100 1.37(4)
C100 C103 1.46(4)
C104 C105 1.38(3)
C104 C109 1.40(3)
C105 C106 1.42(4)
C105 C110 1.51(4)
C106 C107 1.36(4)
C107 C108 1.38(4)
C107 C111 1.52(4)
C108 C109 1.40(3)
C109 C112 1.48(3)
C122 C123 1.35(4)
C124 C129 1.36(4)
C124 C125 1.42(4)
C125 C126 1.41(5)
C125 C130 1.46(4)
C126 C127 1.31(5)
C127 C128 1.38(4)
C127 C131 1.53(5)
C128 C129 1.44(4)
C129 C132 1.49(4)
C133 C134 1.35(5)
C133 C138 1.39(5)
C134 C135 1.46(6)
C134 C139 1.50(5)
C135 C136 1.33(6)
C136 C137 1.33(6)
C136 C140 1.55(6)
C137 C138 1.47(5)
C138 C141 1.45(5)
C143 C144 1.32(3)
C145 C146 1.39(3)
C145 C150 1.41(3)
C146 C147 1.38(3)
C146 C151 1.51(4)
C147 C148 1.41(4)
C148 C149 1.34(4)
C148 C152 1.53(4)
C149 C150 1.35(3)
C150 C153 1.47(4)
C154 C155 1.34(4)
C154 C159 1.37(4)
C155 C156 1.43(4)
C155 C160 1.52(4)
C156 C157 1.35(4)
C157 C158 1.32(4)
C157 C161 1.53(4)
C158 C159 1.44(4)
C159 C162 1.50(4)
